data_2005220
loop_
_publ_author_name
'Cox, P. J.'
'Buchanan, H. J.'
'Wardell, J. L.'

_publ_contact_author
; Philip J. Cox
School of Pharmacy
The Robert Gordon University
Schoolhill
Aberdeen, AB9 1FR
Scotland
;
_publ_section_title
;
 Redetermination of Cholesteryl <i>p</i>-Toluenesulfonate at 150K
;
_journal_issue 8
_journal_name_full 'Acta Crystallographica Section C'
_journal_page_first 2111
_journal_page_last 2113
_journal_paper_doi 10.1107/S0108270196003150
_journal_volume 52
_journal_year 1996
_chemical_formula_moiety 'C34 H52 O3 S'
_chemical_formula_structural 'C27 H45 O S O2 C6 H4 C H3'
_chemical_formula_sum 'C34 H52 O3 S'
_chemical_formula_weight 540.82
_chemical_name_systematic
;
Cholesteryl p-Toluenesulfonate
;
_space_group_IT_number 4
_symmetry_cell_setting monoclinic
_symmetry_space_group_name_Hall 'P 2yb'
_symmetry_space_group_name_H-M 'P 1 21 1'
_audit_creation_method SHELXL
_cell_angle_alpha 90
_cell_angle_beta 95.06(3)
_cell_angle_gamma 90
_cell_formula_units_Z 2
_cell_length_a 12.893(4)
_cell_length_b 6.215(2)
_cell_length_c 18.800(8)
_cell_measurement_reflns_used 250
_cell_measurement_temperature 150
_cell_measurement_theta_max 25.09
_cell_measurement_theta_min 1.84
_cell_volume 1500.6(9)
_computing_cell_refinement 'ABSMAD (KARAULOV, 1992)'
_computing_data_collection 'MADNES (Pflugrath & Messerschmidt, 1989)'
_computing_molecular_graphics 'ZORTEP (Zsolnai, 1995)'
_computing_structure_refinement 'SHELXL93 (Sheldrick, 1993)'
_computing_structure_solution 'SHELXS86 (Sheldrick, 1990)'
_diffrn_ambient_temperature 293(2)
_diffrn_measurement_device
; Delft Instruments FAST diffractometer with Oxford Cryosystems low
  temperature device (Cosier & Glazer, 1986)
;
_diffrn_measurement_method 'area detector'
_diffrn_radiation_monochromator graphite
_diffrn_radiation_source 'fine-focus sealed tube'
_diffrn_radiation_type MoK\a
_diffrn_radiation_wavelength 0.71073
_diffrn_reflns_av_R_equivalents 0.0755
_diffrn_reflns_av_sigmaI/netI 0.2185
_diffrn_reflns_limit_h_max 12
_diffrn_reflns_limit_h_min -14
_diffrn_reflns_limit_k_max 7
_diffrn_reflns_limit_k_min -5
_diffrn_reflns_limit_l_max 21
_diffrn_reflns_limit_l_min -21
_diffrn_reflns_number 6774
_diffrn_reflns_theta_max 25.09
_diffrn_reflns_theta_min 1.84
_diffrn_standards_number 0
_exptl_absorpt_coefficient_mu 0.140
_exptl_absorpt_correction_type none
_exptl_crystal_colour colourless
_exptl_crystal_density_diffrn 1.197
_exptl_crystal_density_meas ?
_exptl_crystal_description lozenge
_exptl_crystal_F_000 592
_exptl_crystal_size_max 0.32
_exptl_crystal_size_mid 0.26
_exptl_crystal_size_min 0.24
_refine_diff_density_max 0.26
_refine_diff_density_min -0.22
_refine_ls_abs_structure_details 'Flack (1983)'
_refine_ls_abs_structure_Flack -0.08(13)
_refine_ls_extinction_method none
_refine_ls_goodness_of_fit_all 0.659
_refine_ls_goodness_of_fit_obs 0.888
_refine_ls_matrix_type full
_refine_ls_number_parameters 345
_refine_ls_number_reflns 4411
_refine_ls_number_restraints 1
_refine_ls_restrained_S_all 0.659
_refine_ls_restrained_S_obs 0.888
_refine_ls_R_factor_all 0.0981
_refine_ls_R_factor_obs 0.0494
_refine_ls_shift/esd_max 0.042
_refine_ls_shift/esd_mean 0.006
_refine_ls_structure_factor_coef Fsqd
_refine_ls_weighting_details 'w = 1/[\s^2^(Fo^2^)+(0.0235P)^2^] where P=(Fo^2^+2Fc^2^)/3'
_refine_ls_weighting_scheme calc
_refine_ls_wR_factor_all 0.1066
_refine_ls_wR_factor_obs 0.0960
_reflns_number_observed 2136
_reflns_number_total 4411
_reflns_observed_criterion >2sigma(I)
_cod_data_source_file bm1066.cif
_cod_data_source_block sost
_cod_depositor_comments
;
The following automatic conversions were performed:
'_symmetry_cell_setting' value 'Monoclinic' changed to 'monoclinic'
according to '/home/saulius/struct/CIF-dictionaries/cif_core.dic'
dictionary named 'cif_core.dic' version 2.4.1 from 2010-06-29.

Automatic conversion script
Id: cif_fix_enum 1527 2010-12-29 10:47:43Z saulius 

The following automatic conversions were performed:

'_symmetry_cell_setting' value 'Monoclinic' changed to 'monoclinic'
according to /home/saulius/struct/CIF-dictionaries/cif_core.dic
dictionary named 'cif_core.dic' version 2.4.1 from 2010-06-29.

Automatic conversion script
Id: cif_fix_values 1715 2011-07-08 13:25:40Z adriana 

The following automatic conversions were performed:

'_exptl_crystal_density_meas' value 'not measured' was changed to '?'
- the value is perceived as not measured.

Automatic conversion script
Id: cif_fix_values 3008 2015-01-20 13:52:24Z robertas 

The following automatic conversions were performed:

'_refine_ls_weighting_scheme' value 'calc w =
1/[\s^2^(Fo^2^)+(0.0235P)^2^] where P=(Fo^2^+2Fc^2^)/3' was changed
to 'calc'. New tag '_refine_ls_weighting_details' was created. The
value of the new tag was set to 'w = 1/[\s^2^(Fo^2^)+(0.0235P)^2^]
where P=(Fo^2^+2Fc^2^)/3'.

Automatic conversion script
Id: cif_fix_values 3143 2015-03-26 13:38:13Z robertas 
;
_cod_original_sg_symbol_H-M P21
_cod_database_code 2005220

loop_
_symmetry_equiv_pos_as_xyz
'x, y, z'
'-x, y+1/2, -z'

loop_
_atom_site_aniso_label
_atom_site_aniso_U_11
_atom_site_aniso_U_22
_atom_site_aniso_U_33
_atom_site_aniso_U_12
_atom_site_aniso_U_13
_atom_site_aniso_U_23
S 0.0342(10) 0.0351(10) 0.0276(9) -0.0041(8) 0.0083(7) -0.0012(8)
O1 0.032(2) 0.041(2) 0.025(2) -0.006(2) 0.005(2) -0.007(2)
O2 0.046(3) 0.026(2) 0.050(3) -0.004(2) 0.009(2) 0.009(2)
O3 0.050(3) 0.052(2) 0.021(2) -0.012(2) 0.009(2) -0.016(2)
C1 0.042(4) 0.036(3) 0.023(3) 0.008(3) 0.005(3) 0.006(3)
C2 0.045(4) 0.033(4) 0.024(3) 0.001(3) 0.003(3) 0.008(3)
C3 0.026(3) 0.031(3) 0.017(3) 0.006(3) 0.006(2) -0.001(3)
C4 0.028(4) 0.038(4) 0.035(4) 0.008(3) 0.000(3) -0.004(3)
C5 0.033(4) 0.022(3) 0.024(3) -0.001(3) 0.007(3) 0.007(2)
C6 0.031(4) 0.033(4) 0.025(3) 0.006(3) 0.005(3) 0.003(2)
C7 0.022(4) 0.037(3) 0.039(4) 0.005(3) 0.003(3) 0.004(3)
C8 0.021(3) 0.029(3) 0.029(3) -0.003(3) 0.000(2) 0.003(3)
C9 0.025(4) 0.030(4) 0.028(3) -0.003(3) 0.004(3) 0.000(2)
C10 0.022(3) 0.019(3) 0.021(3) 0.002(2) -0.002(3) -0.001(2)
C11 0.028(4) 0.037(4) 0.033(4) 0.004(3) 0.005(3) 0.010(3)
C12 0.031(4) 0.032(4) 0.031(3) 0.005(3) 0.009(3) -0.001(2)
C13 0.029(4) 0.019(3) 0.025(3) -0.001(3) 0.005(3) -0.003(2)
C14 0.022(3) 0.026(3) 0.020(3) -0.002(3) -0.001(3) 0.000(3)
C15 0.030(4) 0.033(4) 0.027(3) 0.001(3) 0.001(3) 0.000(3)
C16 0.035(4) 0.035(3) 0.022(3) -0.011(3) 0.005(3) 0.002(2)
C17 0.027(4) 0.034(4) 0.027(4) -0.003(3) -0.001(3) -0.002(2)
C18 0.024(3) 0.041(3) 0.029(3) -0.001(3) 0.003(3) 0.004(3)
C19 0.034(4) 0.043(3) 0.033(3) -0.001(3) 0.007(3) -0.005(3)
C20 0.021(4) 0.032(3) 0.032(4) -0.005(3) 0.005(3) -0.002(3)
C21 0.036(4) 0.049(5) 0.042(4) 0.003(3) 0.006(3) -0.005(3)
C22 0.031(4) 0.032(3) 0.032(4) 0.000(3) 0.006(3) -0.006(2)
C23 0.033(4) 0.053(4) 0.050(4) -0.012(3) 0.016(3) -0.020(3)
C24 0.046(4) 0.042(3) 0.046(4) 0.007(4) 0.026(3) -0.008(3)
C25 0.032(4) 0.050(4) 0.036(4) 0.016(3) 0.006(3) 0.003(3)
C26 0.091(6) 0.047(4) 0.080(6) -0.010(4) 0.016(5) -0.003(4)
C27 0.071(5) 0.106(6) 0.034(4) 0.032(5) 0.011(4) -0.007(4)
C28 0.036(4) 0.045(4) 0.023(4) 0.004(3) 0.002(3) -0.008(3)
C29 0.041(4) 0.037(3) 0.025(3) 0.010(3) 0.007(3) -0.002(3)
C30 0.027(4) 0.045(4) 0.029(4) -0.001(3) 0.009(3) -0.010(3)
C31 0.031(4) 0.017(3) 0.023(3) -0.010(3) 0.005(3) 0.000(2)
C32 0.043(4) 0.034(4) 0.042(4) -0.001(3) 0.017(3) 0.004(3)
C33 0.033(4) 0.037(4) 0.042(4) -0.010(3) 0.001(3) -0.006(3)
C34 0.044(5) 0.069(5) 0.044(4) -0.004(4) -0.001(4) -0.007(3)

loop_
_atom_site_label
_atom_site_occupancy
_atom_site_fract_x
_atom_site_fract_y
_atom_site_fract_z
_atom_site_U_iso_or_equiv
_atom_site_thermal_displace_type
_atom_site_calc_flag
_atom_site_refinement_flags
_atom_site_type_symbol
S 1 .2807(1) -0.2479(2) .48083(7) .0320(4) Uani d . S
O1 1 .1787(3) -0.3303(5) .5114(2) .033(1) Uani d . O
O2 1 .2836(3) -.0205(5) .4817(2) .040(1) Uani d . O
O3 1 .2826(3) -0.3578(6) .4151(2) .041(1) Uani d . O
C1 1 .0260(5) .0108(8) .6307(3) .034(2) Uani d . C
H1A 1 -.0309(5) .1096(8) .6183(3) .039(3) Uiso calc R H
H1B 1 .0811(5) .0911(8) .6573(3) .039(3) Uiso calc R H
C2 1 .0670(4) -.0727(8) .5616(3) .034(2) Uani d . C
H2A 1 .0106(4) -0.1392(8) .5318(3) .039(3) Uiso calc R H
H2B 1 .0934(4) .0467(8) .5353(3) .039(3) Uiso calc R H
C3 1 .1515(4) -0.2326(8) .5784(2) .024(1) Uani d . C
H3 1 .2127(4) -0.1609(8) .6024(2) .039(3) Uiso calc R H
C4 1 .1182(4) -0.4149(8) .6241(3) .034(2) Uani d . C
H4A 1 .1779(4) -0.5051(8) .6380(3) .039(3) Uiso calc R H
H4B 1 .0671(4) -0.5023(8) .5964(3) .039(3) Uiso calc R H
C5 1 .0712(4) -0.3338(7) .6914(3) .026(1) Uani d . C
C6 1 .1009(4) -0.4182(8) .7539(3) .029(2) Uani d . C
H6 1 .1533(4) -0.5213(8) .7559(3) .039(3) Uiso calc R H
C7 1 .0569(4) -0.3606(8) .8215(3) .033(1) Uani d . C
H7A 1 .1064(4) -0.2719(8) .8501(3) .039(3) Uiso calc R H
H7B 1 .0455(4) -0.4907(8) .8482(3) .039(3) Uiso calc R H
C8 1 -.0437(4) -0.2417(9) .8083(2) .027(1) Uani d . C
H8 1 -.0969(4) -0.3448(9) .7896(2) .039(3) Uiso calc R H
C9 1 -.0344(4) -.0680(8) .7512(3) .027(1) Uani d . C
H9 1 .0287(4) .0129(8) .7670(3) .039(3) Uiso calc R H
C10 1 -.0127(4) -0.1686(7) .6799(2) .021(1) Uani d . C
C11 1 -0.1226(4) .0987(8) .7459(3) .033(2) Uani d . C
H11A 1 -0.1001(4) .2227(8) .7200(3) .039(3) Uiso calc R H
H11B 1 -0.1823(4) .0371(8) .7182(3) .039(3) Uiso calc R H
C12 1 -0.1568(4) .1746(8) .8166(2) .031(2) Uani d . C
H12A 1 -0.2185(4) .2633(8) .8078(2) .039(3) Uiso calc R H
H12B 1 -0.1023(4) .2630(8) .8404(2) .039(3) Uiso calc R H
C13 1 -0.1807(4) -.0124(7) .8657(3) .024(1) Uani d . C
C14 1 -.0799(4) -0.1435(8) .8770(2) .023(1) Uani d . C
H14 1 -.0254(4) -.0418(8) .8945(2) .039(3) Uiso calc R H
C15 1 -.0960(4) -0.2908(8) .9385(2) .030(1) Uani d . C
H15A 1 -.0300(4) -0.3286(8) .9643(2) .039(3) Uiso calc R H
H15B 1 -0.1315(4) -0.4215(8) .9220(2) .039(3) Uiso calc R H
C16 1 -0.1623(4) -0.1611(8) .9850(3) .031(1) Uani d . C
H16A 1 -0.1222(4) -0.1215(8) 1.0291(3) .039(3) Uiso calc R H
H16B 1 -0.2219(4) -0.2451(8) .9966(3) .039(3) Uiso calc R H
C17 1 -0.1991(4) .0437(8) .9428(3) .030(2) Uani d . C
H17 1 -0.1497(4) .1582(8) .9578(3) .039(3) Uiso calc R H
C18 1 -0.2706(4) -0.1460(8) .8306(2) .032(1) Uani d . C
H18A 1 -0.2574(4) -0.1788(8) .7823(2) .078(5) Uiso calc R H
H18B 1 -0.3343(4) -.0657(8) .8306(2) .078(5) Uiso calc R H
H18C 1 -0.2767(4) -0.2773(8) .8568(2) .078(5) Uiso calc R H
C19 1 -0.1113(4) -0.2717(8) .6424(3) .036(1) Uani d . C
H19A 1 -0.1650(4) -0.1649(8) .6352(3) .078(5) Uiso calc R H
H19B 1 -0.1346(4) -0.3857(8) .6715(3) .078(5) Uiso calc R H
H19C 1 -.0959(4) -0.3288(8) .5971(3) .078(5) Uiso calc R H
C20 1 -0.3055(4) .1200(8) .9608(3) .028(1) Uani d . C
H20 1 -0.3534(4) -.0011(8) .9509(3) .039(3) Uiso calc R H
C21 1 -0.3493(4) .3068(8) .9155(3) .042(2) Uani d . C
H21A 1 -0.4165(4) .3454(8) .9299(3) .078(5) Uiso calc R H
H21B 1 -0.3559(4) .2653(8) .8661(3) .078(5) Uiso calc R H
H21C 1 -0.3032(4) .4278(8) .9219(3) .078(5) Uiso calc R H
C22 1 -0.3077(4) .1727(8) 1.0396(2) .031(2) Uani d . C
H22A 1 -0.2826(4) .0479(8) 1.0669(2) .039(3) Uiso calc R H
H22B 1 -0.2588(4) .2888(8) 1.0510(2) .039(3) Uiso calc R H
C23 1 -0.4111(4) .237(1) 1.0643(3) .045(2) Uani d . C
H23A 1 -0.4630(4) .134(1) 1.0456(3) .039(3) Uiso calc R H
H23B 1 -0.4304(4) .376(1) 1.0439(3) .039(3) Uiso calc R H
C24 1 -0.4148(4) .250(1) 1.1439(3) .043(2) Uani d . C
H24A 1 -0.4857(4) .284(1) 1.1536(3) .039(3) Uiso calc R H
H24B 1 -0.3986(4) .109(1) 1.1639(3) .039(3) Uiso calc R H
C25 1 -0.3439(4) .4101(9) 1.1826(3) .039(2) Uani d . C
H25 1 -0.2724(4) .3672(9) 1.1754(3) .039(3) Uiso calc R H
C26 1 -0.3592(6) .6339(9) 1.1530(3) .072(2) Uani d . C
H26A 1 -0.3518(6) .6323(9) 1.1026(3) .078(5) Uiso calc R H
H26B 1 -0.3080(6) .7283(9) 1.1763(3) .078(5) Uiso calc R H
H26C 1 -0.4276(6) .6839(9) 1.1611(3) .078(5) Uiso calc R H
C27 1 -0.3542(5) .404(1) 1.2611(3) .070(2) Uani d . C
H27A 1 -0.3078(5) .507(1) 1.2847(3) .078(5) Uiso calc R H
H27B 1 -0.3367(5) .263(1) 1.2791(3) .078(5) Uiso calc R H
H27C 1 -0.4245(5) .438(1) 1.2700(3) .078(5) Uiso calc R H
C28 1 .5318(5) -0.4887(9) .6425(3) .035(2) Uani d . C
C29 1 .4497(4) -0.6243(9) .6192(3) .034(1) Uani d . C
H29 1 .4458(4) -0.7629(9) .6375(3) .039(3) Uiso calc R H
C30 1 .3739(4) -0.5494(8) .5685(3) .033(2) Uani d . C
H30 1 .3201(4) -0.6408(8) .5518(3) .039(3) Uiso calc R H
C31 1 .3763(4) -0.3442(8) .5423(2) .023(1) Uani d . C
C32 1 .4588(4) -0.2158(8) .5648(3) .039(2) Uani d . C
H32 1 .4622(4) -.0772(8) .5465(3) .039(3) Uiso calc R H
C33 1 .5377(5) -0.2873(9) .6142(3) .037(2) Uani d . C
H33 1 .5940(5) -0.1986(9) .6279(3) .039(3) Uiso calc R H
C34 1 .6107(5) -0.5653(9) .7001(3) .052(2) Uani d . C
H34A 1 .5941(5) -0.7096(9) .7134(3) .078(5) Uiso calc R H
H34B 1 .6098(5) -0.4728(9) .7409(3) .078(5) Uiso calc R H
H34C 1 .6786(5) -0.5627(9) .6830(3) .078(5) Uiso calc R H

loop_
_atom_type_symbol
_atom_type_description
_atom_type_scat_dispersion_real
_atom_type_scat_dispersion_imag
_atom_type_scat_source
C C 0.0033 0.0016 'International Tables Vol C Tables 4.2.6.8 and 6.1.1.4'
H H 0.0000 0.0000 'International Tables Vol C Tables 4.2.6.8 and 6.1.1.4'
O O 0.0106 0.0060 'International Tables Vol C Tables 4.2.6.8 and 6.1.1.4'
S S 0.1246 0.1234 'International Tables Vol C Tables 4.2.6.8 and 6.1.1.4'

loop_
_geom_angle_atom_site_label_1
_geom_angle_atom_site_label_2
_geom_angle_atom_site_label_3
_geom_angle
_geom_angle_publ_flag
O3 S O2 119.4(2) yes
O3 S O1 104.1(2) yes
O2 S O1 110.2(2) yes
O3 S C31 110.6(2) yes
O2 S C31 108.8(3) yes
O1 S C31 102.4(2) yes
C3 O1 S 116.8(3) no
C2 C1 C10 114.4(4) no
C3 C2 C1 110.2(4) no
O1 C3 C2 108.6(4) no
O1 C3 C4 106.3(4) no
C2 C3 C4 112.5(4) no
C3 C4 C5 112.1(4) no
C6 C5 C10 123.7(5) no
C6 C5 C4 120.1(5) no
C10 C5 C4 116.1(4) no
C5 C6 C7 124.6(5) no
C6 C7 C8 111.7(4) no
C7 C8 C14 112.3(4) no
C7 C8 C9 110.1(4) no
C14 C8 C9 110.9(4) no
C10 C9 C11 114.3(4) no
C10 C9 C8 110.9(4) no
C11 C9 C8 114.6(4) no
C5 C10 C9 109.9(4) no
C5 C10 C19 109.8(4) no
C9 C10 C19 111.4(4) no
C5 C10 C1 108.2(4) no
C9 C10 C1 108.7(4) no
C19 C10 C1 108.7(4) no
C12 C11 C9 115.2(4) no
C11 C12 C13 112.5(4) no
C18 C13 C17 111.0(4) no
C18 C13 C12 109.7(4) no
C17 C13 C12 117.0(4) no
C18 C13 C14 111.9(4) no
C17 C13 C14 101.0(4) no
C12 C13 C14 105.8(4) no
C15 C14 C13 104.9(4) no
C15 C14 C8 118.5(4) no
C13 C14 C8 114.3(4) no
C14 C15 C16 104.1(4) no
C15 C16 C17 107.8(4) no
C20 C17 C13 120.0(4) no
C20 C17 C16 112.6(4) no
C13 C17 C16 103.3(4) no
C17 C20 C21 114.4(4) yes
C17 C20 C22 112.2(4) yes
C21 C20 C22 110.1(4) yes
C23 C22 C20 116.8(5) yes
C22 C23 C24 115.4(5) yes
C25 C24 C23 116.6(5) yes
C27 C25 C24 111.0(5) yes
C27 C25 C26 111.6(5) yes
C24 C25 C26 112.4(5) yes
C33 C28 C29 119.9(5) no
C33 C28 C34 121.1(6) no
C29 C28 C34 118.9(5) no
C30 C29 C28 118.9(5) no
C31 C30 C29 121.6(5) no
C32 C31 C30 118.4(5) no
C32 C31 S 119.7(4) no
C30 C31 S 121.9(4) no
C31 C32 C33 121.6(5) no
C28 C33 C32 119.5(5) no

loop_
_geom_bond_atom_site_label_1
_geom_bond_atom_site_label_2
_geom_bond_distance
_geom_bond_publ_flag
S O1 1.415(3) yes
S O2 1.414(3) yes
S O3 1.567(4) yes
S C31 1.722(5) yes
O1 C3 1.469(5) yes
C1 C2 1.535(6) no
C1 C10 1.559(6) no
C2 C3 1.489(6) no
C3 C4 1.507(6) no
C4 C5 1.535(7) no
C5 C6 1.312(6) yes
C5 C10 1.494(6) no
C6 C7 1.480(6) no
C7 C8 1.494(7) no
C8 C14 1.538(6) no
C8 C9 1.534(6) no
C9 C10 1.527(6) no
C9 C11 1.535(7) no
C10 C19 1.539(6) no
C11 C12 1.511(6) no
C12 C13 1.534(6) no
C13 C18 1.528(7) no
C13 C17 1.530(7) no
C13 C14 1.533(7) no
C14 C15 1.503(6) no
C15 C16 1.509(6) no
C16 C17 1.551(6) no
C17 C20 1.518(7) yes
C20 C21 1.519(6) yes
C20 C22 1.519(6) yes
C22 C23 1.504(7) yes
C23 C24 1.504(6) yes
C24 C25 1.496(7) yes
C25 C27 1.494(6) yes
C25 C26 1.505(7) yes
C28 C33 1.365(7) no
C28 C29 1.394(7) no
C28 C34 1.496(7) no
C29 C30 1.384(6) no
C30 C31 1.368(6) no
C31 C32 1.367(6) no
C32 C33 1.388(7) no

loop_
_geom_torsion_atom_site_label_1
_geom_torsion_atom_site_label_2
_geom_torsion_atom_site_label_3
_geom_torsion_atom_site_label_4
_geom_torsion
_geom_torsion_publ_flag
O3 S O1 C3 -176.2(3) no
O2 S O1 C3 -47.1(4) no
C31 S O1 C3 68.6(4) yes
C10 C1 C2 C3 -55.9(6) no
S O1 C3 C2 102.4(4) no
S O1 C3 C4 -136.3(3) no
C1 C2 C3 O1 172.3(4) no
C1 C2 C3 C4 55.0(6) no
O1 C3 C4 C5 -171.1(4) no
C2 C3 C4 C5 -52.4(6) no
C3 C4 C5 C6 -133.0(5) no
C3 C4 C5 C10 50.9(6) no
C10 C5 C6 C7 -0.7(8) no
C4 C5 C6 C7 -176.6(5) no
C5 C6 C7 C8 15.5(8) no
C6 C7 C8 C14 -169.1(4) no
C6 C7 C8 C9 -45.0(6) no
C7 C8 C9 C10 62.7(6) no
C14 C8 C9 C10 -172.4(4) no
C7 C8 C9 C11 -166.0(4) no
C14 C8 C9 C11 -41.1(6) no
C6 C5 C10 C9 16.6(7) no
C4 C5 C10 C9 -167.4(4) no
C6 C5 C10 C19 -106.3(6) no
C4 C5 C10 C19 69.7(5) no
C6 C5 C10 C1 135.2(5) no
C4 C5 C10 C1 -48.8(5) no
C11 C9 C10 C5 -177.8(4) no
C8 C9 C10 C5 -46.3(5) no
C11 C9 C10 C19 -55.8(6) no
C8 C9 C10 C19 75.6(5) no
C11 C9 C10 C1 64.0(5) no
C8 C9 C10 C1 -164.6(4) no
C2 C1 C10 C5 51.6(6) no
C2 C1 C10 C9 171.0(5) no
C2 C1 C10 C19 -67.6(6) no
C10 C9 C11 C12 170.8(4) no
C8 C9 C11 C12 41.2(6) no
C9 C11 C12 C13 -51.0(6) no
C11 C12 C13 C18 -61.9(6) no
C11 C12 C13 C17 170.5(5) no
C11 C12 C13 C14 58.9(6) no
C18 C13 C14 C15 -74.2(5) no
C17 C13 C14 C15 44.0(5) no
C12 C13 C14 C15 166.4(4) no
C18 C13 C14 C8 57.2(6) no
C17 C13 C14 C8 175.4(4) no
C12 C13 C14 C8 -62.2(5) no
C7 C8 C14 C15 -57.8(6) no
C9 C8 C14 C15 178.6(4) no
C7 C8 C14 C13 177.8(4) no
C9 C8 C14 C13 54.1(6) no
C13 C14 C15 C16 -33.3(5) no
C8 C14 C15 C16 -162.2(4) no
C14 C15 C16 C17 9.6(5) no
C18 C13 C17 C20 -44.1(6) no
C12 C13 C17 C20 82.9(6) no
C14 C13 C17 C20 -162.9(4) no
C18 C13 C17 C16 82.3(5) no
C12 C13 C17 C16 -150.7(5) no
C14 C13 C17 C16 -36.5(5) no
C15 C16 C17 C20 148.3(4) no
C15 C16 C17 C13 17.3(5) no
C13 C17 C20 C21 -52.3(6) no
C16 C17 C20 C21 -174.3(4) no
C13 C17 C20 C22 -178.6(4) no
C16 C17 C20 C22 59.4(6) no
C17 C20 C22 C23 -176.3(5) no
C21 C20 C22 C23 55.1(6) no
C20 C22 C23 C24 169.7(5) no
C22 C23 C24 C25 61.3(7) no
C23 C24 C25 C27 -179.0(5) no
C23 C24 C25 C26 55.1(7) no
C33 C28 C29 C30 -1.3(8) no
C34 C28 C29 C30 176.8(5) no
C28 C29 C30 C31 -1.9(7) no
C29 C30 C31 C32 3.3(7) no
C29 C30 C31 S -178.4(4) no
O3 S C31 C32 111.9(4) no
O2 S C31 C32 -21.1(5) no
O1 S C31 C32 -137.7(4) no
O3 S C31 C30 -66.3(5) no
O2 S C31 C30 160.7(4) no
O1 S C31 C30 44.1(4) no
C30 C31 C32 C33 -1.6(7) no
S C31 C32 C33 -179.9(4) no
C29 C28 C33 C32 3.0(8) no
C34 C28 C33 C32 -175.1(5) no
C31 C32 C33 C28 -1.6(8) no

loop_
_cod_related_entry_id
_cod_related_entry_database
_cod_related_entry_code
1 ChemSpider 9082910
